data_7214520
loop_
_publ_author_name
'Huang, Shu-Yun'
'Li, Jian-Qiang'
'Liu, Shu-Juan'
'Ning, Yang'
'Meng, Li-Na'
'Li, Jin-Yuan'
'Luo, Ming-Biao'
'Luo, Feng'

_publ_section_title
;
 Construction and modulation of structural diversity in acylamide-MOFs
;
_journal_issue 25
_journal_name_full CrystEngComm
_journal_page_first 5608
_journal_paper_doi 10.1039/c4ce00490f
_journal_volume 16
_journal_year 2014
_chemical_formula_sum 'C31 H20 N4 O8.5 Zn'
_chemical_formula_weight 649.88
_chemical_name_systematic
; 
 ? 
;
_space_group_IT_number 14
_symmetry_cell_setting monoclinic
_symmetry_space_group_name_Hall '-P 2ybc'
_symmetry_space_group_name_H-M 'P 1 21/c 1'
_atom_sites_solution_hydrogens geom
_atom_sites_solution_primary direct
_atom_sites_solution_secondary difmap
_audit_creation_method SHELXL-97
_cell_angle_alpha 90.00
_cell_angle_beta 116.3730(10)
_cell_angle_gamma 90.00
_cell_formula_units_Z 4
_cell_length_a 11.8446(2)
_cell_length_b 16.2081(2)
_cell_length_c 15.5426(2)
_cell_measurement_reflns_used 9862
_cell_measurement_temperature 296(2)
_cell_measurement_theta_max 27.46
_cell_measurement_theta_min 2.22
_cell_volume 2673.29(7)
_computing_cell_refinement 'Bruker SMART'
_computing_data_collection 'Bruker SMART'
_computing_data_reduction 'Bruker SAINT'
_computing_molecular_graphics 'Bruker SHELXTL'
_computing_publication_material 'Bruker SHELXTL'
_computing_structure_refinement 'SHELXL-97 (Sheldrick, 1997)'
_computing_structure_solution 'SHELXS-97 (Sheldrick, 1990)'
_diffrn_ambient_temperature 296(2)
_diffrn_measured_fraction_theta_full 1.000
_diffrn_measured_fraction_theta_max 1.000
_diffrn_measurement_device_type 'CCD area detector'
_diffrn_measurement_method 'phi and omega scans'
_diffrn_radiation_monochromator graphite
_diffrn_radiation_source 'fine-focus sealed tube'
_diffrn_radiation_type MoK\a
_diffrn_radiation_wavelength 0.71073
_diffrn_reflns_av_R_equivalents 0.0349
_diffrn_reflns_av_sigmaI/netI 0.0345
_diffrn_reflns_limit_h_max 14
_diffrn_reflns_limit_h_min -14
_diffrn_reflns_limit_k_max 19
_diffrn_reflns_limit_k_min -19
_diffrn_reflns_limit_l_max 18
_diffrn_reflns_limit_l_min -18
_diffrn_reflns_number 19843
_diffrn_reflns_theta_full 25.00
_diffrn_reflns_theta_max 25.00
_diffrn_reflns_theta_min 1.92
_exptl_absorpt_coefficient_mu 0.985
_exptl_absorpt_correction_T_max 0.8744
_exptl_absorpt_correction_T_min 0.7908
_exptl_absorpt_correction_type multi-scan
_exptl_crystal_colour Colorless
_exptl_crystal_density_diffrn 1.615
_exptl_crystal_density_method 'not measured'
_exptl_crystal_description Block
_exptl_crystal_F_000 1328
_exptl_crystal_size_max 0.25
_exptl_crystal_size_mid 0.22
_exptl_crystal_size_min 0.14
_refine_diff_density_max 0.315
_refine_diff_density_min -0.286
_refine_diff_density_rms 0.054
_refine_ls_extinction_method none
_refine_ls_goodness_of_fit_ref 1.070
_refine_ls_hydrogen_treatment mixed
_refine_ls_matrix_type full
_refine_ls_number_parameters 420
_refine_ls_number_reflns 4698
_refine_ls_number_restraints 0
_refine_ls_restrained_S_all 1.070
_refine_ls_R_factor_all 0.0402
_refine_ls_R_factor_gt 0.0357
_refine_ls_shift/su_max 0.002
_refine_ls_shift/su_mean 0.000
_refine_ls_structure_factor_coef Fsqd
_refine_ls_weighting_details 'calc w=1/[\s^2^(Fo^2^)+(0.0276P)^2^+2.3943P] where P=(Fo^2^+2Fc^2^)/3'
_refine_ls_weighting_scheme calc
_refine_ls_wR_factor_gt 0.0823
_refine_ls_wR_factor_ref 0.0850
_reflns_number_gt 4293
_reflns_number_total 4698
_reflns_threshold_expression >2sigma(I)
_cod_data_source_file c4ce00490f2.cif
_cod_data_source_block 5
_cod_depositor_comments
;
The following automatic conversions were performed:

'_symmetry_cell_setting' value 'Monoclinic' changed to 'monoclinic'
according to
/usr/data/users/saulius/crontab/automatic-downloads/rss-feeds/RSC/lib/dictionaries/cif_core.dic
dictionary named 'cif_core.dic' version 2.4.2 from 2011-04-26.

Automatic conversion script
Id: cif_fix_values 2281 2013-09-26 08:29:07Z andrius 

 Adding full bibliography for 7214516--7214522.cif.
;
_cod_original_sg_symbol_H-M P2(1)/c
_cod_original_formula_sum 'C31 H20 N4 O8.50 Zn'
_cod_database_code 7214520

loop_
_symmetry_equiv_pos_as_xyz
'x, y, z'
'-x, y+1/2, -z+1/2'
'-x, -y, -z'
'x, -y-1/2, z-1/2'

loop_
_atom_site_label
_atom_site_type_symbol
_atom_site_fract_x
_atom_site_fract_y
_atom_site_fract_z
_atom_site_U_iso_or_equiv
_atom_site_adp_type
_atom_site_occupancy
_atom_site_symmetry_multiplicity
_atom_site_calc_flag
_atom_site_refinement_flags
_atom_site_disorder_assembly
_atom_site_disorder_group
C1 C 1.0081(2) 0.52246(16) 1.24136(19) 0.0346(6) Uani 1 1 d . . .
H1 H 1.0291 0.5061 1.3040 0.041 Uiso 1 1 calc R . .
C2 C 0.8868(2) 0.55083(16) 1.18551(19) 0.0351(6) Uani 1 1 d . . .
H2 H 0.8284 0.5539 1.2102 0.042 Uiso 1 1 calc R . .
C3 C 0.8548(2) 0.57465(15) 1.09158(19) 0.0318(6) Uani 1 1 d . . .
C4 C 0.9497(2) 0.57516(18) 1.0619(2) 0.0386(6) Uani 1 1 d . . .
H4 H 0.9334 0.5951 1.0013 0.046 Uiso 1 1 calc R . .
C5 C 1.0671(2) 0.54616(17) 1.1223(2) 0.0368(6) Uani 1 1 d . . .
H5 H 1.1291 0.5467 1.1009 0.044 Uiso 1 1 calc R . .
C6 C 0.6280(2) 0.61100(17) 1.0346(2) 0.0351(6) Uani 1 1 d . . .
C7 C 0.5167(2) 0.63112(16) 0.94035(19) 0.0322(6) Uani 1 1 d . . .
C8 C 0.4888(2) 0.57898(18) 0.8646(2) 0.0396(7) Uani 1 1 d . . .
H8 H 0.5372 0.5319 0.8725 0.048 Uiso 1 1 calc R . .
C9 C 0.3876(3) 0.59589(18) 0.7751(2) 0.0428(7) Uani 1 1 d . . .
H9 H 0.3679 0.5588 0.7248 0.051 Uiso 1 1 calc R . .
C10 C 0.3174(2) 0.66635(17) 0.76080(19) 0.0344(6) Uani 1 1 d . A .
C11 C 0.3413(2) 0.72173(16) 0.83738(18) 0.0297(6) Uani 1 1 d . . .
C12 C 0.4426(2) 0.70371(16) 0.92992(18) 0.0300(6) Uani 1 1 d . . .
C13 C 0.4679(2) 0.75914(16) 1.00656(19) 0.0335(6) Uani 1 1 d . . .
H13 H 0.5344 0.7484 1.0664 0.040 Uiso 1 1 calc R . .
C14 C 0.3967(3) 0.82792(18) 0.9942(2) 0.0399(7) Uani 1 1 d . . .
H14 H 0.4154 0.8641 1.0452 0.048 Uiso 1 1 calc R . .
C15 C 0.2950(2) 0.84462(17) 0.9048(2) 0.0379(6) Uani 1 1 d . . .
H15 H 0.2455 0.8911 0.8973 0.045 Uiso 1 1 calc R . .
C16 C 0.2685(2) 0.79346(17) 0.8291(2) 0.0353(6) Uani 1 1 d . . .
H16 H 0.2008 0.8057 0.7704 0.042 Uiso 1 1 calc R . .
C17 C 0.2125(3) 0.67621(19) 0.6609(2) 0.0448(7) Uani 1 1 d . . .
C18 C 0.1403(2) 0.76182(18) 0.51489(19) 0.0363(6) Uani 1 1 d . . .
C19 C 0.1714(3) 0.82949(18) 0.47429(19) 0.0399(7) Uani 1 1 d . A .
H19 H 0.2370 0.8643 0.5124 0.048 Uiso 1 1 calc R . .
C20 C 0.1051(3) 0.84431(19) 0.3784(2) 0.0444(7) Uani 1 1 d . . .
H20 H 0.1272 0.8890 0.3515 0.053 Uiso 1 1 calc R A .
C21 C -0.0231(3) 0.7314(2) 0.3596(2) 0.0475(8) Uani 1 1 d . . .
H21 H -0.0905 0.6987 0.3196 0.057 Uiso 1 1 calc R A .
C22 C 0.0397(2) 0.7116(2) 0.4548(2) 0.0434(7) Uani 1 1 d . A .
H22 H 0.0163 0.6659 0.4792 0.052 Uiso 1 1 calc R . .
C23 C 1.6984(2) 0.82033(15) 1.29657(19) 0.0295(6) Uani 1 1 d . . .
C24 C 1.4249(2) 0.57686(15) 1.26656(18) 0.0280(5) Uani 1 1 d . . .
C25 C 1.7922(2) 0.63839(17) 1.58152(18) 0.0325(6) Uani 1 1 d . . .
C26 C 1.6725(2) 0.74488(14) 1.33997(17) 0.0254(5) Uani 1 1 d . . .
C27 C 1.7454(2) 0.72580(15) 1.43624(17) 0.0272(5) Uani 1 1 d . . .
H27 H 1.8126 0.7597 1.4740 0.033 Uiso 1 1 calc R . .
C28 C 1.7188(2) 0.65679(15) 1.47636(17) 0.0267(5) Uani 1 1 d . . .
C29 C 1.6167(2) 0.60709(14) 1.41962(18) 0.0268(5) Uani 1 1 d . . .
H29 H 1.5985 0.5605 1.4462 0.032 Uiso 1 1 calc R . .
C30 C 1.5419(2) 0.62639(14) 1.32399(17) 0.0258(5) Uani 1 1 d . . .
C31 C 1.5712(2) 0.69455(15) 1.28357(17) 0.0270(5) Uani 1 1 d . . .
H31 H 1.5232 0.7066 1.2188 0.032 Uiso 1 1 calc R . .
N1 N 1.09709(18) 0.51723(13) 1.21009(15) 0.0306(5) Uani 1 1 d . . .
N2 N 0.73454(19) 0.59534(14) 1.02296(16) 0.0346(5) Uani 1 1 d . . .
H2M H 0.7321 0.6058 0.9672 0.042 Uiso 1 1 d R . .
N3 N 0.2132(2) 0.74705(14) 0.61232(15) 0.0369(5) Uani 1 1 d . A .
H3M H 0.2663 0.7834 0.6445 0.044 Uiso 1 1 d R . .
N4 N 0.0087(2) 0.79598(17) 0.32198(18) 0.0461(7) Uani 1 1 d . A .
O1 O 1.34916(16) 0.60062(11) 1.18540(13) 0.0376(4) Uani 1 1 d . . .
O2 O 1.41228(15) 0.51253(11) 1.30847(13) 0.0355(4) Uani 1 1 d . . .
O3 O 1.76529(17) 0.57087(11) 1.60942(13) 0.0374(4) Uani 1 1 d . . .
O4 O 1.87259(19) 0.68908(14) 1.63346(14) 0.0538(6) Uani 1 1 d . . .
O5 O 1.6517(2) 0.82884(12) 1.20825(14) 0.0509(6) Uani 1 1 d . . .
O6 O 1.76933(16) 0.87642(11) 1.35082(13) 0.0392(5) Uani 1 1 d . . .
O7 O 0.62447(19) 0.60796(15) 1.11131(15) 0.0535(6) Uani 1 1 d . . .
O8A O 0.127(3) 0.624(2) 0.631(2) 0.070(5) Uani 0.47(15) 1 d P A 1
O8B O 0.149(6) 0.6195(14) 0.617(3) 0.080(9) Uani 0.53(15) 1 d P A 2
Zn1 Zn 1.26128(2) 0.449070(16) 1.27616(2) 0.02491(10) Uani 1 1 d . . .
O9 O 0.9023(18) 0.5398(7) 0.4076(12) 0.284(9) Uani 0.50 1 d P . .
H1M H -0.038(4) 0.807(2) 0.257(3) 0.085(13) Uiso 1 1 d . . .

loop_
_atom_site_aniso_label
_atom_site_aniso_U_11
_atom_site_aniso_U_22
_atom_site_aniso_U_33
_atom_site_aniso_U_23
_atom_site_aniso_U_13
_atom_site_aniso_U_12
C1 0.0367(14) 0.0394(15) 0.0243(14) 0.0035(11) 0.0106(11) 0.0064(12)
C2 0.0328(14) 0.0425(15) 0.0275(15) 0.0034(11) 0.0113(12) 0.0106(11)
C3 0.0284(13) 0.0300(13) 0.0289(15) 0.0041(11) 0.0055(11) 0.0047(10)
C4 0.0305(13) 0.0511(17) 0.0292(15) 0.0127(13) 0.0088(12) 0.0048(12)
C5 0.0296(13) 0.0458(16) 0.0327(16) 0.0082(12) 0.0120(12) 0.0033(11)
C6 0.0289(13) 0.0399(15) 0.0336(16) 0.0073(12) 0.0113(12) 0.0078(11)
C7 0.0258(12) 0.0402(15) 0.0283(15) 0.0084(12) 0.0099(11) 0.0052(11)
C8 0.0332(14) 0.0400(15) 0.0383(17) 0.0025(13) 0.0092(12) 0.0104(12)
C9 0.0381(15) 0.0474(17) 0.0325(16) -0.0049(13) 0.0064(12) 0.0058(13)
C10 0.0294(13) 0.0422(15) 0.0267(15) 0.0042(12) 0.0080(11) 0.0011(11)
C11 0.0225(11) 0.0381(14) 0.0273(14) 0.0076(11) 0.0101(10) 0.0020(10)
C12 0.0232(12) 0.0377(14) 0.0297(14) 0.0060(11) 0.0123(10) 0.0029(10)
C13 0.0290(13) 0.0441(15) 0.0255(14) 0.0035(12) 0.0103(11) 0.0017(11)
C14 0.0417(15) 0.0427(16) 0.0369(17) -0.0019(13) 0.0188(13) 0.0027(12)
C15 0.0391(14) 0.0375(15) 0.0417(17) 0.0088(13) 0.0221(13) 0.0092(12)
C16 0.0293(13) 0.0411(15) 0.0327(15) 0.0140(12) 0.0114(11) 0.0065(11)
C17 0.0370(15) 0.0497(18) 0.0339(17) 0.0019(14) 0.0035(13) 0.0028(14)
C18 0.0320(13) 0.0470(16) 0.0236(14) -0.0049(12) 0.0065(11) 0.0098(12)
C19 0.0430(15) 0.0426(16) 0.0277(15) -0.0018(12) 0.0097(12) 0.0102(12)
C20 0.0506(17) 0.0450(16) 0.0324(17) 0.0015(13) 0.0139(14) 0.0153(14)
C21 0.0318(15) 0.068(2) 0.0324(17) -0.0083(15) 0.0048(13) 0.0082(14)
C22 0.0321(14) 0.0596(19) 0.0303(16) -0.0022(14) 0.0065(12) 0.0033(13)
C23 0.0272(12) 0.0312(13) 0.0317(15) 0.0020(11) 0.0146(11) 0.0023(10)
C24 0.0258(12) 0.0281(13) 0.0295(15) -0.0051(11) 0.0117(11) -0.0004(10)
C25 0.0296(13) 0.0412(15) 0.0241(14) 0.0051(12) 0.0095(11) 0.0041(11)
C26 0.0261(12) 0.0278(12) 0.0220(13) 0.0017(10) 0.0104(10) -0.0001(9)
C27 0.0228(11) 0.0313(13) 0.0253(14) -0.0023(10) 0.0086(10) -0.0032(10)
C28 0.0256(12) 0.0314(13) 0.0201(13) 0.0022(10) 0.0073(10) 0.0010(10)
C29 0.0265(12) 0.0251(12) 0.0284(14) 0.0023(10) 0.0119(11) -0.0015(9)
C30 0.0231(11) 0.0281(12) 0.0240(13) 0.0000(10) 0.0083(10) -0.0002(9)
C31 0.0284(12) 0.0307(13) 0.0193(13) 0.0018(10) 0.0083(10) 0.0010(10)
N1 0.0276(10) 0.0307(11) 0.0261(12) 0.0023(9) 0.0054(9) 0.0024(9)
N2 0.0285(11) 0.0470(13) 0.0241(12) 0.0095(10) 0.0077(9) 0.0101(10)
N3 0.0332(11) 0.0453(13) 0.0219(12) -0.0003(10) 0.0028(9) 0.0008(10)
N4 0.0422(14) 0.0627(17) 0.0234(14) -0.0003(12) 0.0056(11) 0.0217(13)
O1 0.0302(9) 0.0434(11) 0.0271(10) 0.0004(8) 0.0017(8) -0.0047(8)
O2 0.0290(9) 0.0296(9) 0.0405(11) 0.0030(8) 0.0087(8) -0.0061(7)
O3 0.0459(11) 0.0378(10) 0.0283(10) 0.0105(8) 0.0163(9) 0.0088(8)
O4 0.0499(12) 0.0690(14) 0.0227(11) 0.0028(10) -0.0017(9) -0.0216(11)
O5 0.0866(16) 0.0364(11) 0.0267(12) 0.0022(9) 0.0223(11) -0.0127(10)
O6 0.0362(10) 0.0354(10) 0.0353(11) 0.0033(8) 0.0061(8) -0.0126(8)
O7 0.0484(12) 0.0782(16) 0.0361(13) 0.0173(11) 0.0207(10) 0.0261(11)
O8A 0.044(7) 0.091(14) 0.048(8) 0.021(8) -0.003(4) -0.028(7)
O8B 0.080(13) 0.052(7) 0.053(9) 0.001(5) -0.020(8) -0.014(6)
Zn1 0.02342(15) 0.02353(16) 0.02287(18) 0.00067(11) 0.00585(12) 0.00043(10)
O9 0.52(3) 0.133(9) 0.371(19) -0.105(10) 0.35(2) -0.135(12)

loop_
_atom_type_symbol
_atom_type_description
_atom_type_scat_dispersion_real
_atom_type_scat_dispersion_imag
_atom_type_scat_source
C C 0.0033 0.0016 'International Tables Vol C Tables 4.2.6.8 and 6.1.1.4'
H H 0.0000 0.0000 'International Tables Vol C Tables 4.2.6.8 and 6.1.1.4'
O O 0.0106 0.0060 'International Tables Vol C Tables 4.2.6.8 and 6.1.1.4'
N N 0.0061 0.0033 'International Tables Vol C Tables 4.2.6.8 and 6.1.1.4'
Zn Zn 0.2839 1.4301 'International Tables Vol C Tables 4.2.6.8 and 6.1.1.4'

loop_
_geom_angle_atom_site_label_1
_geom_angle_atom_site_label_2
_geom_angle_atom_site_label_3
_geom_angle
_geom_angle_site_symmetry_1
_geom_angle_site_symmetry_3
N1 C1 C2 123.7(2) . .
N1 C1 H1 118.1 . .
C2 C1 H1 118.1 . .
C1 C2 C3 118.2(3) . .
C1 C2 H2 120.9 . .
C3 C2 H2 120.9 . .
N2 C3 C2 125.6(2) . .
N2 C3 C4 116.6(2) . .
C2 C3 C4 117.8(2) . .
C5 C4 C3 119.6(3) . .
C5 C4 H4 120.2 . .
C3 C4 H4 120.2 . .
N1 C5 C4 123.3(3) . .
N1 C5 H5 118.3 . .
C4 C5 H5 118.3 . .
O7 C6 N2 123.8(2) . .
O7 C6 C7 124.6(2) . .
N2 C6 C7 111.6(2) . .
C8 C7 C12 120.6(2) . .
C8 C7 C6 118.5(2) . .
C12 C7 C6 120.9(2) . .
C7 C8 C9 120.5(3) . .
C7 C8 H8 119.7 . .
C9 C8 H8 119.7 . .
C10 C9 C8 120.9(3) . .
C10 C9 H9 119.6 . .
C8 C9 H9 119.6 . .
C9 C10 C11 120.8(2) . .
C9 C10 C17 114.8(3) . .
C11 C10 C17 124.4(2) . .
C10 C11 C16 123.8(2) . .
C10 C11 C12 118.6(2) . .
C16 C11 C12 117.5(2) . .
C13 C12 C7 122.4(2) . .
C13 C12 C11 119.0(2) . .
C7 C12 C11 118.5(2) . .
C14 C13 C12 121.1(2) . .
C14 C13 H13 119.5 . .
C12 C13 H13 119.5 . .
C13 C14 C15 120.3(3) . .
C13 C14 H14 119.9 . .
C15 C14 H14 119.9 . .
C16 C15 C14 120.5(3) . .
C16 C15 H15 119.8 . .
C14 C15 H15 119.8 . .
C15 C16 C11 121.6(2) . .
C15 C16 H16 119.2 . .
C11 C16 H16 119.2 . .
O8B C17 O8A 20(4) . .
O8B C17 N3 119(2) . .
O8A C17 N3 124.8(14) . .
O8B C17 C10 121.9(14) . .
O8A C17 C10 118.2(14) . .
N3 C17 C10 116.8(2) . .
N3 C18 C19 117.8(2) . .
N3 C18 C22 124.0(3) . .
C19 C18 C22 118.2(3) . .
C20 C19 C18 119.6(3) . .
C20 C19 H19 120.2 . .
C18 C19 H19 120.2 . .
N4 C20 C19 121.5(3) . .
N4 C20 H20 119.2 . .
C19 C20 H20 119.2 . .
N4 C21 C22 122.4(3) . .
N4 C21 H21 118.8 . .
C22 C21 H21 118.8 . .
C21 C22 C18 118.6(3) . .
C21 C22 H22 120.7 . .
C18 C22 H22 120.7 . .
O5 C23 O6 119.6(2) . .
O5 C23 C26 120.8(2) . .
O6 C23 C26 119.6(2) . .
O5 C23 Zn1 59.39(13) . 2_857
O6 C23 Zn1 60.24(13) . 2_857
C26 C23 Zn1 178.82(17) . 2_857
O1 C24 O2 125.4(2) . .
O1 C24 C30 119.8(2) . .
O2 C24 C30 114.8(2) . .
O4 C25 O3 125.7(2) . .
O4 C25 C28 118.7(2) . .
O3 C25 C28 115.6(2) . .
C27 C26 C31 119.8(2) . .
C27 C26 C23 120.9(2) . .
C31 C26 C23 119.2(2) . .
C28 C27 C26 120.5(2) . .
C28 C27 H27 119.7 . .
C26 C27 H27 119.7 . .
C27 C28 C29 119.3(2) . .
C27 C28 C25 120.9(2) . .
C29 C28 C25 119.6(2) . .
C30 C29 C28 120.6(2) . .
C30 C29 H29 119.7 . .
C28 C29 H29 119.7 . .
C29 C30 C31 119.7(2) . .
C29 C30 C24 119.8(2) . .
C31 C30 C24 120.4(2) . .
C30 C31 C26 120.0(2) . .
C30 C31 H31 120.0 . .
C26 C31 H31 120.0 . .
C5 N1 C1 116.9(2) . .
C5 N1 Zn1 117.36(18) . .
C1 N1 Zn1 124.67(17) . .
C6 N2 C3 129.1(2) . .
C6 N2 H2M 117.9 . .
C3 N2 H2M 112.4 . .
C17 N3 C18 126.1(2) . .
C17 N3 H3M 116.2 . .
C18 N3 H3M 117.6 . .
C21 N4 C20 119.8(3) . .
C21 N4 H1M 119(2) . .
C20 N4 H1M 121(2) . .
C24 O2 Zn1 127.60(16) . .
C25 O3 Zn1 128.05(18) . 3_868
C23 O5 Zn1 91.14(16) . 2_857
C23 O6 Zn1 89.46(15) . 2_857
O2 Zn1 O3 110.81(8) . 3_868
O2 Zn1 N1 113.78(8) . .
O3 Zn1 N1 92.52(8) 3_868 .
O2 Zn1 O5 96.34(8) . 2_847
O3 Zn1 O5 90.60(8) 3_868 2_847
N1 Zn1 O5 146.20(9) . 2_847
O2 Zn1 O6 106.58(8) . 2_847
O3 Zn1 O6 134.38(8) 3_868 2_847
N1 Zn1 O6 95.58(7) . 2_847
O5 Zn1 O6 59.76(7) 2_847 2_847
O2 Zn1 C23 102.73(8) . 2_847
O3 Zn1 C23 114.10(8) 3_868 2_847
N1 Zn1 C23 122.91(8) . 2_847
O5 Zn1 C23 29.47(7) 2_847 2_847
O6 Zn1 C23 30.30(7) 2_847 2_847

loop_
_geom_bond_atom_site_label_1
_geom_bond_atom_site_label_2
_geom_bond_distance
_geom_bond_site_symmetry_2
C1 N1 1.345(3) .
C1 C2 1.386(4) .
C1 H1 0.9300 .
C2 C3 1.390(4) .
C2 H2 0.9300 .
C3 N2 1.389(3) .
C3 C4 1.392(4) .
C4 C5 1.370(4) .
C4 H4 0.9300 .
C5 N1 1.334(3) .
C5 H5 0.9300 .
C6 O7 1.212(3) .
C6 N2 1.376(3) .
C6 C7 1.508(3) .
C7 C8 1.365(4) .
C7 C12 1.433(3) .
C8 C9 1.402(4) .
C8 H8 0.9300 .
C9 C10 1.371(4) .
C9 H9 0.9300 .
C10 C11 1.415(4) .
C10 C17 1.505(4) .
C11 C16 1.419(4) .
C11 C12 1.436(3) .
C12 C13 1.414(4) .
C13 C14 1.359(4) .
C13 H13 0.9300 .
C14 C15 1.403(4) .
C14 H14 0.9300 .
C15 C16 1.357(4) .
C15 H15 0.9300 .
C16 H16 0.9300 .
C17 O8B 1.19(2) .
C17 O8A 1.24(2) .
C17 N3 1.377(4) .
C18 N3 1.391(3) .
C18 C19 1.394(4) .
C18 C22 1.401(4) .
C19 C20 1.362(4) .
C19 H19 0.9300 .
C20 N4 1.340(4) .
C20 H20 0.9300 .
C21 N4 1.332(4) .
C21 C22 1.367(4) .
C21 H21 0.9300 .
C22 H22 0.9300 .
C23 O5 1.239(3) .
C23 O6 1.270(3) .
C23 C26 1.493(3) .
C23 Zn1 2.518(2) 2_857
C24 O1 1.240(3) .
C24 O2 1.273(3) .
C24 C30 1.505(3) .
C25 O4 1.245(3) .
C25 O3 1.269(3) .
C25 C28 1.501(3) .
C26 C27 1.390(3) .
C26 C31 1.392(3) .
C27 C28 1.383(3) .
C27 H27 0.9300 .
C28 C29 1.394(3) .
C29 C30 1.386(3) .
C29 H29 0.9300 .
C30 C31 1.389(3) .
C31 H31 0.9300 .
N1 Zn1 2.070(2) .
N2 H2M 0.8699 .
N3 H3M 0.8452 .
N4 H1M 0.93(4) .
O2 Zn1 1.9264(16) .
O3 Zn1 1.9656(18) 3_868
O5 Zn1 2.1673(19) 2_857
O6 Zn1 2.1857(19) 2_857
Zn1 O3 1.9656(18) 3_868
Zn1 O5 2.1673(19) 2_847
Zn1 O6 2.1858(19) 2_847
Zn1 C23 2.518(3) 2_847

loop_
_geom_torsion_atom_site_label_1
_geom_torsion_atom_site_label_2
_geom_torsion_atom_site_label_3
_geom_torsion_atom_site_label_4
_geom_torsion
_geom_torsion_site_symmetry_1
_geom_torsion_site_symmetry_4
N1 C1 C2 C3 0.5(4) . .
C1 C2 C3 N2 172.2(3) . .
C1 C2 C3 C4 -5.3(4) . .
N2 C3 C4 C5 -172.4(3) . .
C2 C3 C4 C5 5.3(4) . .
C3 C4 C5 N1 -0.4(4) . .
O7 C6 C7 C8 -128.6(3) . .
N2 C6 C7 C8 50.7(3) . .
O7 C6 C7 C12 52.1(4) . .
N2 C6 C7 C12 -128.7(3) . .
C12 C7 C8 C9 0.5(4) . .
C6 C7 C8 C9 -178.9(3) . .
C7 C8 C9 C10 2.2(5) . .
C8 C9 C10 C11 -3.2(4) . .
C8 C9 C10 C17 179.7(3) . .
C9 C10 C11 C16 -176.6(3) . .
C17 C10 C11 C16 0.2(4) . .
C9 C10 C11 C12 1.5(4) . .
C17 C10 C11 C12 178.3(2) . .
C8 C7 C12 C13 179.7(3) . .
C6 C7 C12 C13 -1.0(4) . .
C8 C7 C12 C11 -2.1(4) . .
C6 C7 C12 C11 177.2(2) . .
C10 C11 C12 C13 179.4(2) . .
C16 C11 C12 C13 -2.4(3) . .
C10 C11 C12 C7 1.1(3) . .
C16 C11 C12 C7 179.3(2) . .
C7 C12 C13 C14 179.3(2) . .
C11 C12 C13 C14 1.1(4) . .
C12 C13 C14 C15 0.9(4) . .
C13 C14 C15 C16 -1.6(4) . .
C14 C15 C16 C11 0.2(4) . .
C10 C11 C16 C15 179.9(3) . .
C12 C11 C16 C15 1.7(4) . .
C9 C10 C17 O8B 40(5) . .
C11 C10 C17 O8B -137(5) . .
C9 C10 C17 O8A 62(2) . .
C11 C10 C17 O8A -115(2) . .
C9 C10 C17 N3 -123.2(3) . .
C11 C10 C17 N3 59.9(4) . .
N3 C18 C19 C20 177.7(2) . .
C22 C18 C19 C20 -0.7(4) . .
C18 C19 C20 N4 1.1(4) . .
N4 C21 C22 C18 0.7(4) . .
N3 C18 C22 C21 -178.4(3) . .
C19 C18 C22 C21 -0.2(4) . .
O5 C23 C26 C27 165.2(2) . .
O6 C23 C26 C27 -14.8(4) . .
Zn1 C23 C26 C27 -98(10) 2_857 .
O5 C23 C26 C31 -16.7(4) . .
O6 C23 C26 C31 163.3(2) . .
Zn1 C23 C26 C31 80(10) 2_857 .
C31 C26 C27 C28 0.5(4) . .
C23 C26 C27 C28 178.5(2) . .
C26 C27 C28 C29 -1.0(4) . .
C26 C27 C28 C25 -176.4(2) . .
O4 C25 C28 C27 4.3(4) . .
O3 C25 C28 C27 -175.7(2) . .
O4 C25 C28 C29 -171.0(2) . .
O3 C25 C28 C29 9.0(3) . .
C27 C28 C29 C30 -0.2(4) . .
C25 C28 C29 C30 175.3(2) . .
C28 C29 C30 C31 1.9(4) . .
C28 C29 C30 C24 -174.0(2) . .
O1 C24 C30 C29 170.3(2) . .
O2 C24 C30 C29 -8.9(3) . .
O1 C24 C30 C31 -5.6(4) . .
O2 C24 C30 C31 175.2(2) . .
C29 C30 C31 C26 -2.4(4) . .
C24 C30 C31 C26 173.5(2) . .
C27 C26 C31 C30 1.2(4) . .
C23 C26 C31 C30 -176.8(2) . .
C4 C5 N1 C1 -4.4(4) . .
C4 C5 N1 Zn1 164.5(2) . .
C2 C1 N1 C5 4.3(4) . .
C2 C1 N1 Zn1 -163.6(2) . .
O7 C6 N2 C3 -0.7(5) . .
C7 C6 N2 C3 -179.9(2) . .
C2 C3 N2 C6 12.5(4) . .
C4 C3 N2 C6 -170.0(3) . .
O8B C17 N3 C18 4(5) . .
O8A C17 N3 C18 -18(2) . .
C10 C17 N3 C18 167.6(2) . .
C19 C18 N3 C17 -167.2(3) . .
C22 C18 N3 C17 11.1(4) . .
C22 C21 N4 C20 -0.4(4) . .
C19 C20 N4 C21 -0.5(4) . .
O1 C24 O2 Zn1 -16.2(4) . .
C30 C24 O2 Zn1 162.95(16) . .
O4 C25 O3 Zn1 44.8(4) . 3_868
C28 C25 O3 Zn1 -135.17(19) . 3_868
O6 C23 O5 Zn1 -1.4(3) . 2_857
C26 C23 O5 Zn1 178.6(2) . 2_857
O5 C23 O6 Zn1 1.4(2) . 2_857
C26 C23 O6 Zn1 -178.65(19) . 2_857
C24 O2 Zn1 O3 -130.7(2) . 3_868
C24 O2 Zn1 N1 -28.1(2) . .
C24 O2 Zn1 O5 136.2(2) . 2_847
C24 O2 Zn1 O6 75.9(2) . 2_847
C24 O2 Zn1 C23 107.0(2) . 2_847
C5 N1 Zn1 O2 67.4(2) . .
C1 N1 Zn1 O2 -124.7(2) . .
C5 N1 Zn1 O3 -178.51(19) . 3_868
C1 N1 Zn1 O3 -10.6(2) . 3_868
C5 N1 Zn1 O5 -83.7(2) . 2_847
C1 N1 Zn1 O5 84.2(3) . 2_847
C5 N1 Zn1 O6 -43.5(2) . 2_847
C1 N1 Zn1 O6 124.4(2) . 2_847
C5 N1 Zn1 C23 -57.5(2) . 2_847
C1 N1 Zn1 C23 110.4(2) . 2_847
